data_7209543
loop_
_publ_author_name
'Aaker\"oy, Christer B.'
'Panikkattu, Sheelu'
'Chopade, Prashant D.'
'Desper, John'

_publ_section_title
;
 Competing hydrogen-bond and halogen-bond donors in crystal engineering
;
_journal_issue 16
_journal_name_full CrystEngComm
_journal_page_first 3125
_journal_paper_doi 10.1039/c2ce26747k
_journal_volume 15
_journal_year 2013
_chemical_formula_moiety
;
(C10 H8 N4) (C6 H Br F4 O)2
;
_chemical_formula_sum 'C22 H10 Br2 F8 N4 O2'
_chemical_formula_weight 674.16
_chemical_name_common
;3,3'-AzoPy 4-HBXB, (3-pyridyl)-N=N-(3-pyridyl), (4-Br-F4-
PhOH)2
;
_chemical_name_systematic
;
3,3'-AzoPy 4-HBXB, (3-pyridyl)-N=N-(3-pyridyl), (4-Br-F4-PhOH)2
;
_space_group_IT_number 14
_symmetry_cell_setting monoclinic
_symmetry_space_group_name_Hall '-P 2ybc'
_symmetry_space_group_name_H-M 'P 1 21/c 1'
_atom_sites_solution_hydrogens geom
_atom_sites_solution_primary direct
_atom_sites_solution_secondary difmap
_audit_creation_method SHELXL-97
_cell_angle_alpha 90.00
_cell_angle_beta 99.631(2)
_cell_angle_gamma 90.00
_cell_formula_units_Z 4
_cell_length_a 18.2149(8)
_cell_length_b 16.4379(7)
_cell_length_c 7.4736(4)
_cell_measurement_reflns_used 9456
_cell_measurement_temperature 120(2)
_cell_measurement_theta_max 32.48
_cell_measurement_theta_min 2.27
_cell_volume 2206.17(18)
_computing_cell_refinement 'Bruker SAINT'
_computing_data_collection 'Bruker APEX2'
_computing_data_reduction 'Bruker SAINT'
_computing_molecular_graphics 'Bruker SHELXTL'
_computing_publication_material 'Bruker SHELXTL'
_computing_structure_refinement 'SHELXL-97 (Sheldrick, 2008)'
_computing_structure_solution 'SHELXS-97 (Sheldrick, 2008)'
_diffrn_ambient_temperature 120(2)
_diffrn_measured_fraction_theta_full 0.993
_diffrn_measured_fraction_theta_max 0.993
_diffrn_measurement_device_type 'Bruker APEX-II CCD'
_diffrn_measurement_method '\f and \w scans'
_diffrn_radiation_monochromator graphite
_diffrn_radiation_source 'fine-focus sealed tube'
_diffrn_radiation_type MoK\a
_diffrn_radiation_wavelength 0.71073
_diffrn_reflns_av_R_equivalents 0.0303
_diffrn_reflns_av_sigmaI/netI 0.0220
_diffrn_reflns_limit_h_max 27
_diffrn_reflns_limit_h_min -26
_diffrn_reflns_limit_k_max 24
_diffrn_reflns_limit_k_min -24
_diffrn_reflns_limit_l_max 10
_diffrn_reflns_limit_l_min -11
_diffrn_reflns_number 62309
_diffrn_reflns_theta_full 32.03
_diffrn_reflns_theta_max 32.03
_diffrn_reflns_theta_min 1.68
_exptl_absorpt_coefficient_mu 3.774
_exptl_absorpt_correction_T_max 0.4906
_exptl_absorpt_correction_T_min 0.3602
_exptl_absorpt_correction_type multi-scan
_exptl_absorpt_process_details SADABS
_exptl_crystal_colour orange
_exptl_crystal_density_diffrn 2.030
_exptl_crystal_density_method 'not measured'
_exptl_crystal_description prism
_exptl_crystal_F_000 1312
_exptl_crystal_size_max 0.34
_exptl_crystal_size_mid 0.28
_exptl_crystal_size_min 0.22
_refine_diff_density_max 0.409
_refine_diff_density_min -0.586
_refine_diff_density_rms 0.123
_refine_ls_extinction_method none
_refine_ls_goodness_of_fit_ref 0.998
_refine_ls_hydrogen_treatment mixed
_refine_ls_matrix_type full
_refine_ls_number_parameters 349
_refine_ls_number_reflns 7628
_refine_ls_number_restraints 0
_refine_ls_restrained_S_all 0.998
_refine_ls_R_factor_all 0.0375
_refine_ls_R_factor_gt 0.0265
_refine_ls_shift/su_max 0.004
_refine_ls_shift/su_mean 0.000
_refine_ls_structure_factor_coef Fsqd
_refine_ls_weighting_details 'calc w=1/[\s^2^(Fo^2^)+(0.0400P)^2^+0.6000P] where P=(Fo^2^+2Fc^2^)/3'
_refine_ls_weighting_scheme calc
_refine_ls_wR_factor_gt 0.0656
_refine_ls_wR_factor_ref 0.0699
_reflns_number_gt 6276
_reflns_number_total 7628
_reflns_threshold_expression >2sigma(I)
_cod_data_source_file c2ce26747k.txt
_cod_data_source_block 3,3'-azpy:OH-Br
_cod_depositor_comments
;
The following automatic conversions were performed:

'_symmetry_cell_setting' value 'Monoclinic' changed to 'monoclinic'
according to /home/saulius/struct/CIF-dictionaries/cif_core.dic
dictionary named 'cif_core.dic' version 2.4.2 from 2011-04-26.

Automatic conversion script
Id: cif_fix_values 1891 2012-01-12 08:04:46Z andrius 
;
_cod_original_sg_symbol_H-M P2(1)/c
_cod_database_code 7209543

loop_
_symmetry_equiv_pos_as_xyz
'x, y, z'
'-x, y+1/2, -z+1/2'
'-x, -y, -z'
'x, -y-1/2, z-1/2'

loop_
_atom_site_label
_atom_site_type_symbol
_atom_site_fract_x
_atom_site_fract_y
_atom_site_fract_z
_atom_site_U_iso_or_equiv
_atom_site_adp_type
_atom_site_occupancy
_atom_site_symmetry_multiplicity
_atom_site_calc_flag
_atom_site_refinement_flags
N11 N 0.29264(7) 0.32751(7) 0.40896(18) 0.0217(2) Uani 1 1 d .
C12 C 0.30085(8) 0.40847(8) 0.4039(2) 0.0208(3) Uani 1 1 d .
H12 H 0.3399 0.4303 0.3488 0.025 Uiso 1 1 calc R
C13 C 0.25436(8) 0.46153(8) 0.47603(19) 0.0188(3) Uani 1 1 d .
N13 N 0.27126(7) 0.54567(7) 0.46323(17) 0.0210(2) Uani 1 1 d .
C14 C 0.19672(8) 0.43036(9) 0.5570(2) 0.0224(3) Uani 1 1 d .
H14 H 0.1644 0.4654 0.6084 0.027 Uiso 1 1 calc R
C15 C 0.18814(8) 0.34703(9) 0.5601(2) 0.0243(3) Uani 1 1 d .
H15 H 0.1492 0.3236 0.6131 0.029 Uiso 1 1 calc R
C16 C 0.23692(8) 0.29780(9) 0.4853(2) 0.0240(3) Uani 1 1 d .
H16 H 0.2305 0.2405 0.4884 0.029 Uiso 1 1 calc R
N21 N 0.19879(7) 0.80875(7) 0.55643(17) 0.0193(2) Uani 1 1 d .
C22 C 0.18974(8) 0.72821(8) 0.5542(2) 0.0190(3) Uani 1 1 d .
H22 H 0.1444 0.7065 0.5807 0.023 Uiso 1 1 calc R
C23 C 0.24367(7) 0.67506(8) 0.51482(18) 0.0171(2) Uani 1 1 d .
N23 N 0.22599(7) 0.59096(7) 0.52163(17) 0.0202(2) Uani 1 1 d .
C24 C 0.31036(8) 0.70602(8) 0.4763(2) 0.0190(3) Uani 1 1 d .
H24 H 0.3485 0.6708 0.4498 0.023 Uiso 1 1 calc R
C25 C 0.31946(8) 0.78923(9) 0.4776(2) 0.0218(3) Uani 1 1 d .
H25 H 0.3640 0.8126 0.4505 0.026 Uiso 1 1 calc R
C26 C 0.26286(8) 0.83857(9) 0.5190(2) 0.0216(3) Uani 1 1 d .
H26 H 0.2699 0.8958 0.5208 0.026 Uiso 1 1 calc R
C31 C 0.42327(8) 0.18258(8) 0.29307(19) 0.0187(3) Uani 1 1 d .
O31 O 0.40806(6) 0.26162(6) 0.29728(17) 0.0259(2) Uani 1 1 d .
H31 H 0.3664(11) 0.2738(11) 0.336(3) 0.031 Uiso 1 1 d .
C32 C 0.37931(8) 0.12073(8) 0.3451(2) 0.0191(3) Uani 1 1 d .
F32 F 0.31726(5) 0.14030(5) 0.41067(14) 0.0281(2) Uani 1 1 d .
C33 C 0.39780(8) 0.04000(8) 0.3333(2) 0.0195(3) Uani 1 1 d .
F33 F 0.35257(5) -0.01624(5) 0.38514(13) 0.0286(2) Uani 1 1 d .
C34 C 0.46230(8) 0.01653(8) 0.27270(18) 0.0186(3) Uani 1 1 d .
Br1 Br 0.488727(9) -0.092590(8) 0.256845(19) 0.02319(5) Uani 1 1 d .
C35 C 0.50769(8) 0.07742(9) 0.22634(19) 0.0190(3) Uani 1 1 d .
F35 F 0.57247(5) 0.05899(5) 0.17431(13) 0.02653(19) Uani 1 1 d .
C36 C 0.48812(8) 0.15833(8) 0.2341(2) 0.0194(3) Uani 1 1 d .
F36 F 0.53358(5) 0.21526(5) 0.18432(14) 0.0271(2) Uani 1 1 d .
C41 C 0.07159(7) 0.95252(8) 0.68450(18) 0.0165(2) Uani 1 1 d .
O41 O 0.08600(6) 0.87391(6) 0.67382(15) 0.0213(2) Uani 1 1 d .
H41 H 0.1271(11) 0.8593(11) 0.634(2) 0.026 Uiso 1 1 d .
C42 C 0.11284(8) 1.01521(8) 0.62546(19) 0.0185(3) Uani 1 1 d .
F42 F 0.17296(5) 0.99637(5) 0.55136(14) 0.0293(2) Uani 1 1 d .
C43 C 0.09391(8) 1.09586(8) 0.6395(2) 0.0190(3) Uani 1 1 d .
F43 F 0.13703(5) 1.15257(5) 0.58130(14) 0.0285(2) Uani 1 1 d .
C44 C 0.03237(8) 1.11862(8) 0.71328(18) 0.0174(2) Uani 1 1 d .
Br2 Br 0.006115(8) 1.226936(8) 0.738025(19) 0.02132(4) Uani 1 1 d .
C45 C -0.00975(7) 1.05678(8) 0.77033(19) 0.0189(3) Uani 1 1 d .
F45 F -0.07127(5) 1.07446(5) 0.83880(14) 0.0281(2) Uani 1 1 d .
C46 C 0.00916(8) 0.97663(8) 0.75673(18) 0.0180(3) Uani 1 1 d .
F46 F -0.03455(5) 0.91892(5) 0.81072(14) 0.0268(2) Uani 1 1 d .

loop_
_atom_site_aniso_label
_atom_site_aniso_U_11
_atom_site_aniso_U_22
_atom_site_aniso_U_33
_atom_site_aniso_U_23
_atom_site_aniso_U_13
_atom_site_aniso_U_12
N11 0.0203(6) 0.0142(5) 0.0320(7) -0.0009(5) 0.0084(5) 0.0012(4)
C12 0.0196(6) 0.0152(6) 0.0293(7) -0.0007(5) 0.0089(6) 0.0010(5)
C13 0.0175(6) 0.0125(6) 0.0272(7) 0.0000(5) 0.0064(5) 0.0013(4)
N13 0.0205(6) 0.0138(5) 0.0302(6) -0.0010(5) 0.0086(5) 0.0011(4)
C14 0.0199(7) 0.0154(6) 0.0334(8) -0.0003(5) 0.0089(6) 0.0017(5)
C15 0.0211(7) 0.0176(7) 0.0366(8) 0.0025(6) 0.0121(6) 0.0003(5)
C16 0.0226(7) 0.0154(6) 0.0353(8) 0.0001(5) 0.0082(6) -0.0014(5)
N21 0.0201(6) 0.0134(5) 0.0261(6) 0.0003(4) 0.0085(5) 0.0015(4)
C22 0.0180(6) 0.0146(6) 0.0261(7) 0.0007(5) 0.0082(5) 0.0001(5)
C23 0.0174(6) 0.0133(6) 0.0214(6) -0.0004(5) 0.0061(5) 0.0009(4)
N23 0.0188(6) 0.0132(5) 0.0297(6) 0.0000(4) 0.0077(5) 0.0019(4)
C24 0.0174(6) 0.0162(6) 0.0248(7) -0.0006(5) 0.0071(5) 0.0015(5)
C25 0.0184(6) 0.0181(6) 0.0308(8) -0.0005(5) 0.0100(6) -0.0020(5)
C26 0.0234(7) 0.0141(6) 0.0292(8) -0.0003(5) 0.0099(6) -0.0017(5)
C31 0.0198(6) 0.0117(6) 0.0250(7) 0.0001(5) 0.0048(5) 0.0002(5)
O31 0.0232(5) 0.0116(4) 0.0455(7) 0.0002(4) 0.0135(5) 0.0011(4)
C32 0.0161(6) 0.0151(6) 0.0270(7) 0.0003(5) 0.0059(5) 0.0006(5)
F32 0.0208(4) 0.0191(4) 0.0478(6) 0.0009(4) 0.0158(4) 0.0007(3)
C33 0.0213(6) 0.0128(6) 0.0244(7) 0.0017(5) 0.0032(5) -0.0028(5)
F33 0.0281(5) 0.0154(4) 0.0447(6) 0.0041(4) 0.0126(4) -0.0050(3)
C34 0.0239(7) 0.0122(6) 0.0195(6) -0.0002(5) 0.0027(5) 0.0016(5)
Br1 0.03338(9) 0.01191(7) 0.02374(8) -0.00094(5) 0.00316(6) 0.00412(5)
C35 0.0203(6) 0.0165(6) 0.0213(7) 0.0010(5) 0.0068(5) 0.0031(5)
F35 0.0259(4) 0.0213(4) 0.0358(5) 0.0023(4) 0.0151(4) 0.0059(3)
C36 0.0202(6) 0.0127(6) 0.0265(7) 0.0019(5) 0.0074(5) -0.0010(5)
F36 0.0250(4) 0.0154(4) 0.0446(6) 0.0036(4) 0.0167(4) -0.0023(3)
C41 0.0182(6) 0.0114(5) 0.0204(6) -0.0006(5) 0.0045(5) 0.0003(4)
O41 0.0217(5) 0.0104(4) 0.0343(6) -0.0006(4) 0.0122(4) 0.0011(4)
C42 0.0180(6) 0.0139(6) 0.0256(7) -0.0019(5) 0.0093(5) 0.0004(5)
F42 0.0267(5) 0.0177(4) 0.0494(6) -0.0008(4) 0.0239(4) 0.0014(3)
C43 0.0220(7) 0.0114(6) 0.0248(7) 0.0010(5) 0.0079(5) -0.0033(5)
F43 0.0299(5) 0.0136(4) 0.0466(6) 0.0012(4) 0.0200(4) -0.0040(3)
C44 0.0209(6) 0.0109(5) 0.0206(6) -0.0014(5) 0.0044(5) 0.0005(5)
Br2 0.02916(8) 0.01104(7) 0.02484(8) -0.00158(5) 0.00766(6) 0.00258(5)
C45 0.0206(6) 0.0138(6) 0.0239(7) -0.0014(5) 0.0087(5) 0.0012(5)
F45 0.0265(5) 0.0185(4) 0.0447(6) 0.0011(4) 0.0217(4) 0.0041(3)
C46 0.0192(6) 0.0126(6) 0.0235(7) 0.0014(5) 0.0071(5) -0.0016(5)
F46 0.0266(5) 0.0140(4) 0.0443(6) 0.0026(4) 0.0193(4) -0.0019(3)

loop_
_atom_type_symbol
_atom_type_description
_atom_type_scat_dispersion_real
_atom_type_scat_dispersion_imag
_atom_type_scat_source
C C 0.0033 0.0016 'International Tables Vol C Tables 4.2.6.8 and 6.1.1.4'
H H 0.0000 0.0000 'International Tables Vol C Tables 4.2.6.8 and 6.1.1.4'
N N 0.0061 0.0033 'International Tables Vol C Tables 4.2.6.8 and 6.1.1.4'
O O 0.0106 0.0060 'International Tables Vol C Tables 4.2.6.8 and 6.1.1.4'
F F 0.0171 0.0103 'International Tables Vol C Tables 4.2.6.8 and 6.1.1.4'
Br Br -0.2901 2.4595 'International Tables Vol C Tables 4.2.6.8 and 6.1.1.4'

loop_
_geom_angle_atom_site_label_1
_geom_angle_atom_site_label_2
_geom_angle_atom_site_label_3
_geom_angle
_geom_angle_site_symmetry_3
C16 N11 C12 118.10(13) .
N11 C12 C13 122.36(13) .
N11 C12 H12 118.8 .
C13 C12 H12 118.8 .
C12 C13 C14 119.41(13) .
C12 C13 N13 115.60(12) .
C14 C13 N13 124.97(12) .
N23 N13 C13 113.25(12) .
C15 C14 C13 117.91(13) .
C15 C14 H14 121.0 .
C13 C14 H14 121.0 .
C14 C15 C16 119.38(14) .
C14 C15 H15 120.3 .
C16 C15 H15 120.3 .
N11 C16 C15 122.83(13) .
N11 C16 H16 118.6 .
C15 C16 H16 118.6 .
C22 N21 C26 118.12(12) .
N21 C22 C23 122.62(13) .
N21 C22 H22 118.7 .
C23 C22 H22 118.7 .
C22 C23 C24 119.29(12) .
C22 C23 N23 115.68(12) .
C24 C23 N23 125.02(12) .
N13 N23 C23 113.71(12) .
C25 C24 C23 118.03(13) .
C25 C24 H24 121.0 .
C23 C24 H24 121.0 .
C24 C25 C26 119.30(13) .
C24 C25 H25 120.4 .
C26 C25 H25 120.4 .
N21 C26 C25 122.65(13) .
N21 C26 H26 118.7 .
C25 C26 H26 118.7 .
O31 C31 C36 118.70(12) .
O31 C31 C32 125.18(13) .
C36 C31 C32 116.11(12) .
C31 O31 H31 115.1(12) .
F32 C32 C33 118.97(12) .
F32 C32 C31 119.08(12) .
C33 C32 C31 121.95(13) .
F33 C33 C32 118.59(13) .
F33 C33 C34 120.02(12) .
C32 C33 C34 121.38(12) .
C35 C34 C33 117.25(12) .
C35 C34 Br1 120.66(11) .
C33 C34 Br1 122.09(10) .
C34 Br1 O31 156.32(5) 2_645
F35 C35 C34 120.25(13) .
F35 C35 C36 118.49(12) .
C34 C35 C36 121.25(13) .
F36 C36 C35 118.95(12) .
F36 C36 C31 119.04(12) .
C35 C36 C31 122.01(12) .
O41 C41 C42 125.56(12) .
O41 C41 C46 118.89(12) .
C42 C41 C46 115.53(12) .
C41 O41 H41 118.2(12) .
F42 C42 C43 118.99(12) .
F42 C42 C41 118.76(11) .
C43 C42 C41 122.25(12) .
F43 C43 C42 118.52(12) .
F43 C43 C44 120.07(12) .
C42 C43 C44 121.40(12) .
C43 C44 C45 116.94(12) .
C43 C44 Br2 122.55(10) .
C45 C44 Br2 120.50(10) .
C44 Br2 O41 158.68(5) 2_556
F45 C45 C46 118.29(12) .
F45 C45 C44 120.06(12) .
C46 C45 C44 121.65(13) .
F46 C46 C45 119.21(12) .
F46 C46 C41 118.56(12) .
C45 C46 C41 122.22(12) .

loop_
_geom_bond_atom_site_label_1
_geom_bond_atom_site_label_2
_geom_bond_distance
_geom_bond_site_symmetry_2
N11 C16 1.3369(19) .
N11 C12 1.3405(17) .
C12 C13 1.3862(19) .
C12 H12 0.9500 .
C13 C14 1.394(2) .
C13 N13 1.4236(17) .
N13 N23 1.2430(17) .
C14 C15 1.3792(19) .
C14 H14 0.9500 .
C15 C16 1.387(2) .
C15 H15 0.9500 .
C16 H16 0.9500 .
N21 C22 1.3338(17) .
N21 C26 1.3379(18) .
C22 C23 1.3827(18) .
C22 H22 0.9500 .
C23 C24 1.3908(19) .
C23 N23 1.4223(17) .
C24 C25 1.3776(18) .
C24 H24 0.9500 .
C25 C26 1.387(2) .
C25 H25 0.9500 .
C26 H26 0.9500 .
C31 O31 1.3299(16) .
C31 C36 1.3865(19) .
C31 C32 1.3894(18) .
O31 H31 0.88(2) .
C32 F32 1.3440(16) .
C32 C33 1.3756(18) .
C33 F33 1.3380(15) .
C33 C34 1.383(2) .
C34 C35 1.3788(19) .
C34 Br1 1.8661(13) .
Br1 O31 3.1138(11) 2_645
C35 F35 1.3376(16) .
C35 C36 1.3806(19) .
C36 F36 1.3429(15) .
C41 O41 1.3236(15) .
C41 C42 1.3899(18) .
C41 C46 1.3954(19) .
O41 H41 0.88(2) .
C42 F42 1.3434(15) .
C42 C43 1.3782(18) .
C43 F43 1.3376(15) .
C43 C44 1.381(2) .
C44 C45 1.3831(19) .
C44 Br2 1.8609(13) .
Br2 O41 3.0750(10) 2_556
C45 F45 1.3395(15) .
C45 C46 1.3698(19) .
C46 F46 1.3432(15) .

loop_
_geom_hbond_atom_site_label_D
_geom_hbond_atom_site_label_H
_geom_hbond_atom_site_label_A
_geom_hbond_distance_DH
_geom_hbond_distance_HA
_geom_hbond_distance_DA
_geom_hbond_angle_DHA
O31 H31 N11 0.88(2) 1.77(2) 2.6224(16) 163.2(18)
O41 H41 N21 0.88(2) 1.73(2) 2.5963(15) 166.8(18)

loop_
_geom_torsion_atom_site_label_1
_geom_torsion_atom_site_label_2
_geom_torsion_atom_site_label_3
_geom_torsion_atom_site_label_4
_geom_torsion
_geom_torsion_site_symmetry_4
C16 N11 C12 C13 0.6(2) .
N11 C12 C13 C14 -0.1(2) .
N11 C12 C13 N13 178.77(13) .
C12 C13 N13 N23 176.70(13) .
C14 C13 N13 N23 -4.5(2) .
C12 C13 C14 C15 -0.6(2) .
N13 C13 C14 C15 -179.30(14) .
C13 C14 C15 C16 0.6(2) .
C12 N11 C16 C15 -0.6(2) .
C14 C15 C16 N11 -0.1(2) .
C26 N21 C22 C23 -0.1(2) .
N21 C22 C23 C24 0.2(2) .
N21 C22 C23 N23 178.80(13) .
C13 N13 N23 C23 178.11(11) .
C22 C23 N23 N13 171.28(13) .
C24 C23 N23 N13 -10.2(2) .
C22 C23 C24 C25 -0.5(2) .
N23 C23 C24 C25 -179.00(13) .
C23 C24 C25 C26 0.8(2) .
C22 N21 C26 C25 0.3(2) .
C24 C25 C26 N21 -0.7(2) .
O31 C31 C32 F32 -2.1(2) .
C36 C31 C32 F32 177.29(13) .
O31 C31 C32 C33 178.53(14) .
C36 C31 C32 C33 -2.1(2) .
F32 C32 C33 F33 1.0(2) .
C31 C32 C33 F33 -179.69(13) .
F32 C32 C33 C34 -177.78(13) .
C31 C32 C33 C34 1.6(2) .
F33 C33 C34 C35 -178.11(12) .
C32 C33 C34 C35 0.6(2) .
F33 C33 C34 Br1 0.91(19) .
C32 C33 C34 Br1 179.64(11) .
C35 C34 Br1 O31 8.9(2) 2_645
C33 C34 Br1 O31 -170.14(9) 2_645
C33 C34 C35 F35 177.08(13) .
Br1 C34 C35 F35 -1.96(18) .
C33 C34 C35 C36 -2.2(2) .
Br1 C34 C35 C36 178.75(11) .
F35 C35 C36 F36 1.9(2) .
C34 C35 C36 F36 -178.77(13) .
F35 C35 C36 C31 -177.58(13) .
C34 C35 C36 C31 1.7(2) .
O31 C31 C36 F36 0.4(2) .
C32 C31 C36 F36 -179.07(13) .
O31 C31 C36 C35 179.89(13) .
C32 C31 C36 C35 0.4(2) .
O41 C41 C42 F42 -0.3(2) .
C46 C41 C42 F42 -178.82(13) .
O41 C41 C42 C43 179.34(14) .
C46 C41 C42 C43 0.8(2) .
F42 C42 C43 F43 -1.1(2) .
C41 C42 C43 F43 179.27(13) .
F42 C42 C43 C44 179.50(13) .
C41 C42 C43 C44 -0.2(2) .
F43 C43 C44 C45 179.88(13) .
C42 C43 C44 C45 -0.7(2) .
F43 C43 C44 Br2 -0.5(2) .
C42 C43 C44 Br2 178.92(11) .
C43 C44 Br2 O41 175.39(9) 2_556
C45 C44 Br2 O41 -5.0(2) 2_556
C43 C44 C45 F45 -178.27(13) .
Br2 C44 C45 F45 2.11(19) .
C43 C44 C45 C46 0.9(2) .
Br2 C44 C45 C46 -178.77(11) .
F45 C45 C46 F46 0.5(2) .
C44 C45 C46 F46 -178.63(13) .
F45 C45 C46 C41 178.98(13) .
C44 C45 C46 C41 -0.2(2) .
O41 C41 C46 F46 -0.8(2) .
C42 C41 C46 F46 177.80(12) .
O41 C41 C46 C45 -179.29(13) .
C42 C41 C46 C45 -0.7(2) .
